data_7111738
loop_
_publ_author_name
'Cao, Li-Ping'
'Meng, Xiang-Gao'
'Ding, Jiao-Yang'
'Chen, Yun-Feng'
'Gao, Meng'
'Wu, Yan-Dong'
'Li, Yi-Tao'
'Wu, An-Xin'
'Isaacs, Lyle'

_publ_section_title
;
 Nanotubular non-covalent macrocycle within non-covalent macrocycle
 assembly: (MeOH)12 encapsulated in a molecular clip cyclododecamer
;
_journal_issue 25
_journal_name_full 'Chemical Communications'
_journal_page_first 4508
_journal_page_last 4510
_journal_paper_doi 10.1039/c0cc00677g
_journal_volume 46
_journal_year 2010
_chemical_formula_moiety 'C36 H37 N5 O10, 0.18(C H2 Cl2), 3(C H4 O), H2 O'
_chemical_formula_sum 'C39.17 H51.33 Cl0.33 N5 O14'
_chemical_formula_weight 828.29
_chemical_name_systematic
;
?
;
_space_group_IT_number 148
_symmetry_cell_setting rhombohedral
_symmetry_space_group_name_Hall '-R 3'
_symmetry_space_group_name_H-M 'R -3 :H'
_atom_sites_solution_hydrogens geom
_atom_sites_solution_primary direct
_atom_sites_solution_secondary difmap
_audit_creation_method SHELXL-97
_cell_angle_alpha 90.00
_cell_angle_beta 90.00
_cell_angle_gamma 120.00
_cell_formula_units_Z 18
_cell_length_a 36.4925(4)
_cell_length_b 36.4925(4)
_cell_length_c 16.5404(3)
_cell_measurement_reflns_used 3500
_cell_measurement_temperature 150(2)
_cell_measurement_theta_max 23.59
_cell_measurement_theta_min 2.55
_cell_volume 19075.8(5)
_computing_cell_refinement 'Bruker SMART'
_computing_data_collection 'Bruker SMART'
_computing_data_reduction 'Bruker SAINT'
_computing_molecular_graphics 'Bruker SHELXTL'
_computing_publication_material 'Bruker SHELXTL'
_computing_structure_refinement 'SHELXL-97 (Sheldrick, 1997)'
_computing_structure_solution 'SHELXS-97 (Sheldrick, 1990)'
_diffrn_ambient_temperature 150(2)
_diffrn_measured_fraction_theta_full 0.986
_diffrn_measured_fraction_theta_max 0.986
_diffrn_measurement_device_type 'CCD area detector'
_diffrn_measurement_method 'phi and omega scans'
_diffrn_radiation_monochromator graphite
_diffrn_radiation_source 'fine-focus sealed tube'
_diffrn_radiation_type MoK\a
_diffrn_radiation_wavelength 0.71073
_diffrn_reflns_av_R_equivalents 0.0938
_diffrn_reflns_av_sigmaI/netI 0.1025
_diffrn_reflns_limit_h_max 43
_diffrn_reflns_limit_h_min -25
_diffrn_reflns_limit_k_max 41
_diffrn_reflns_limit_k_min -42
_diffrn_reflns_limit_l_max 19
_diffrn_reflns_limit_l_min -5
_diffrn_reflns_number 15964
_diffrn_reflns_theta_full 25.00
_diffrn_reflns_theta_max 25.00
_diffrn_reflns_theta_min 2.10
_exptl_absorpt_coefficient_mu 0.119
_exptl_absorpt_correction_T_max 0.9882
_exptl_absorpt_correction_T_min 0.9747
_exptl_absorpt_correction_type multi-scan
_exptl_absorpt_process_details 'SADABS, (Sheldrick,1997)'
_exptl_crystal_colour colorless
_exptl_crystal_density_diffrn 1.297
_exptl_crystal_density_method 'not measured'
_exptl_crystal_description block
_exptl_crystal_F_000 7904.4
_exptl_crystal_size_max 0.13
_exptl_crystal_size_mid 0.10
_exptl_crystal_size_min 0.10
_refine_diff_density_max 0.788
_refine_diff_density_min -0.433
_refine_diff_density_rms 0.080
_refine_ls_extinction_method none
_refine_ls_goodness_of_fit_ref 0.971
_refine_ls_hydrogen_treatment mixed
_refine_ls_matrix_type full
_refine_ls_number_parameters 638
_refine_ls_number_reflns 7380
_refine_ls_number_restraints 13
_refine_ls_restrained_S_all 0.978
_refine_ls_R_factor_all 0.1128
_refine_ls_R_factor_gt 0.0769
_refine_ls_shift/su_max 0.000
_refine_ls_shift/su_mean 0.000
_refine_ls_structure_factor_coef Fsqd
_refine_ls_weighting_details 'calc w=1/[\s^2^(Fo^2^)+(0.1366P)^2^?] where P=(Fo^2^+2Fc^2^)/3'
_refine_ls_weighting_scheme calc
_refine_ls_wR_factor_gt 0.2046
_refine_ls_wR_factor_ref 0.2262
_reflns_number_gt 4656
_reflns_number_total 7380
_reflns_threshold_expression >2sigma(I)
_cod_data_source_file C0CC00677Gsup1.cif
_cod_data_source_block i:\081225bpub-1\t
_cod_depositor_comments
;
The following automatic conversions were performed:

'_symmetry_cell_setting' value 'Rhombohedral' changed to
'rhombohedral' according to
/home/saulius/struct/CIF-dictionaries/cif_core.dic dictionary named
'cif_core.dic' version 2.4.2 from 2011-04-26.

Automatic conversion script
Id: cif_fix_values 1891 2012-01-12 08:04:46Z andrius 
;
_cod_original_sg_symbol_H-M R-3
_cod_database_code 7111738

loop_
_symmetry_equiv_pos_as_xyz
'x, y, z'
'-y, x-y, z'
'-x+y, -x, z'
'x+2/3, y+1/3, z+1/3'
'-y+2/3, x-y+1/3, z+1/3'
'-x+y+2/3, -x+1/3, z+1/3'
'x+1/3, y+2/3, z+2/3'
'-y+1/3, x-y+2/3, z+2/3'
'-x+y+1/3, -x+2/3, z+2/3'
'-x, -y, -z'
'y, -x+y, -z'
'x-y, x, -z'
'-x+2/3, -y+1/3, -z+1/3'
'y+2/3, -x+y+1/3, -z+1/3'
'x-y+2/3, x+1/3, -z+1/3'
'-x+1/3, -y+2/3, -z+2/3'
'y+1/3, -x+y+2/3, -z+2/3'
'x-y+1/3, x+2/3, -z+2/3'

loop_
_atom_site_label
_atom_site_type_symbol
_atom_site_fract_x
_atom_site_fract_y
_atom_site_fract_z
_atom_site_U_iso_or_equiv
_atom_site_adp_type
_atom_site_occupancy
_atom_site_symmetry_multiplicity
_atom_site_calc_flag
_atom_site_refinement_flags
_atom_site_disorder_assembly
_atom_site_disorder_group
C1 C 0.82364(13) 0.10890(13) 0.48211(19) 0.0437(10) Uani 1 1 d . . .
H1A H 0.8228 0.1353 0.4829 0.051(12) Uiso 1 1 calc R . .
H1B H 0.8024 0.0891 0.4440 0.106(19) Uiso 1 1 calc R . .
H1C H 0.8518 0.1148 0.4652 0.062(13) Uiso 1 1 calc R . .
C2 C 0.83976(10) 0.11576(11) 0.62322(18) 0.0290(8) Uani 1 1 d . . .
C3 C 0.87250(11) 0.15683(11) 0.6146(2) 0.0359(8) Uani 1 1 d . . .
H3 H 0.8788 0.1697 0.5627 0.035(9) Uiso 1 1 calc R . .
C4 C 0.89614(11) 0.17936(11) 0.6804(2) 0.0362(9) Uani 1 1 d . . .
H4 H 0.9187 0.2076 0.6737 0.039(10) Uiso 1 1 calc R . .
C5 C 0.88713(11) 0.16102(10) 0.75626(18) 0.0309(8) Uani 1 1 d . . .
C6 C 0.85390(10) 0.11933(10) 0.76729(18) 0.0278(7) Uani 1 1 d . . .
C7 C 0.83004(10) 0.09628(10) 0.70019(17) 0.0271(7) Uani 1 1 d . . .
C8 C 0.94167(13) 0.22454(12) 0.8157(2) 0.0506(11) Uani 1 1 d . . .
H8A H 0.9632 0.2264 0.7777 0.070(14) Uiso 1 1 calc R . .
H8B H 0.9549 0.2361 0.8682 0.065(13) Uiso 1 1 calc R . .
H8C H 0.9290 0.2408 0.7947 0.052(12) Uiso 1 1 calc R . .
C9 C 0.79619(10) 0.05007(10) 0.70504(17) 0.0296(8) Uani 1 1 d . . .
H9A H 0.7835 0.0406 0.6507 0.034(9) Uiso 1 1 calc R . .
H9B H 0.8098 0.0334 0.7198 0.030(9) Uiso 1 1 calc R . .
C10 C 0.84612(10) 0.10016(11) 0.85150(17) 0.0286(8) Uani 1 1 d . . .
H10A H 0.8551 0.0787 0.8523 0.025(7) Uiso 1 1 calc R . .
H10B H 0.8643 0.1227 0.8902 0.033(9) Uiso 1 1 calc R . .
C11 C 0.76948(10) 0.04028(10) 0.84927(16) 0.0243(7) Uani 1 1 d . . .
C12 C 0.77602(11) 0.00255(11) 0.86781(18) 0.0291(8) Uani 1 1 d . A .
C13 C 0.8173(3) -0.0199(3) 0.9419(5) 0.038(2) Uani 0.646(17) 1 d PD A 1
H13A H 0.8465 -0.0051 0.9639 0.27(13) Uiso 0.646(17) 1 calc PR A 1
H13B H 0.8173 -0.0337 0.8903 0.036(15) Uiso 0.646(17) 1 calc PR A 1
C14 C 0.7873(2) -0.0518(3) 1.0010(5) 0.057(3) Uani 0.646(17) 1 d PD A 1
H14A H 0.7856 -0.0373 1.0495 0.054(15) Uiso 0.646(17) 1 calc PR A 1
H14B H 0.7973 -0.0713 1.0159 0.055(19) Uiso 0.646(17) 1 calc PR A 1
H14C H 0.7591 -0.0678 0.9764 0.07(2) Uiso 0.646(17) 1 calc PR A 1
C15 C 0.72751(10) 0.04456(10) 0.74617(17) 0.0265(7) Uani 1 1 d . . .
C16 C 0.78681(10) 0.10004(10) 0.92823(16) 0.0253(7) Uani 1 1 d . . .
C17 C 0.72831(10) 0.03689(10) 0.88717(16) 0.0241(7) Uani 1 1 d . . .
C18 C 0.70027(10) -0.00448(10) 0.93382(18) 0.0281(7) Uani 1 1 d . . .
C19 C 0.64473(12) -0.07555(11) 0.9210(2) 0.0450(10) Uani 1 1 d . . .
H19A H 0.6221 -0.0929 0.8818 0.050(11) Uiso 1 1 calc R . .
H19B H 0.6312 -0.0714 0.9694 0.047(8) Uiso 1 1 calc R . .
C20 C 0.66753(15) -0.09893(13) 0.9451(3) 0.0582(12) Uani 1 1 d . . .
H20A H 0.6830 -0.1009 0.8984 0.066(13) Uiso 1 1 calc R . .
H20B H 0.6469 -0.1274 0.9636 0.083(15) Uiso 1 1 calc R . .
H20C H 0.6875 -0.0836 0.9888 0.11(2) Uiso 1 1 calc R . .
C21 C 0.67185(10) 0.04935(10) 0.82368(18) 0.0298(8) Uani 1 1 d . . .
H21A H 0.6525 0.0314 0.8671 0.026(8) Uiso 1 1 calc R . .
H21B H 0.6558 0.0413 0.7723 0.026(8) Uiso 1 1 calc R . .
C22 C 0.71705(10) 0.08702(10) 0.97278(17) 0.0274(7) Uani 1 1 d . . .
H22A H 0.7293 0.1035 1.0229 0.025(7) Uiso 1 1 calc R . .
H22B H 0.6895 0.0621 0.9869 0.024(8) Uiso 1 1 calc R . .
C23 C 0.68647(10) 0.09551(10) 0.84199(18) 0.0273(7) Uani 1 1 d . . .
C24 C 0.70969(10) 0.11410(10) 0.91342(17) 0.0274(8) Uani 1 1 d . . .
C25 C 0.72524(10) 0.15704(10) 0.92689(17) 0.0283(8) Uani 1 1 d . . .
C26 C 0.71688(11) 0.18100(12) 0.8733(2) 0.0371(9) Uani 1 1 d . . .
H26 H 0.7278 0.2103 0.8834 0.031(9) Uiso 1 1 calc R . .
C27 C 0.69282(12) 0.16257(11) 0.8053(2) 0.0366(9) Uani 1 1 d . . .
H27 H 0.6864 0.1789 0.7695 0.039(10) Uiso 1 1 calc R . .
C28 C 0.67800(11) 0.12018(11) 0.78912(19) 0.0308(8) Uani 1 1 d . . .
C29 C 0.64411(16) 0.12444(14) 0.6686(2) 0.0557(12) Uani 1 1 d . . .
H29A H 0.6281 0.1349 0.6989 0.049(11) Uiso 1 1 calc R . .
H29B H 0.6268 0.1066 0.6238 0.052(11) Uiso 1 1 calc R . .
H29C H 0.6700 0.1485 0.6471 0.054(13) Uiso 1 1 calc R . .
C30 C 0.74402(11) 0.20035(11) 1.04963(19) 0.0337(8) Uani 1 1 d . . .
C31 C 0.77539(11) 0.21954(11) 1.11731(18) 0.0343(9) Uani 1 1 d . . .
C32 C 0.79819(12) 0.20192(12) 1.1465(2) 0.0429(9) Uani 1 1 d . . .
H32 H 0.7946 0.1765 1.1234 0.044(10) Uiso 1 1 calc R . .
C33 C 0.82668(16) 0.22110(14) 1.2101(2) 0.0574(12) Uani 1 1 d . . .
H33 H 0.8424 0.2087 1.2302 0.069(14) Uiso 1 1 calc R . .
C34 C 0.83198(16) 0.25732(14) 1.2431(2) 0.0600(13) Uani 1 1 d . . .
H34 H 0.8515 0.2705 1.2860 0.059(12) Uiso 1 1 calc R . .
C35 C 0.80900(16) 0.27494(14) 1.2142(2) 0.0614(13) Uani 1 1 d . . .
H35 H 0.8128 0.3004 1.2374 0.093(17) Uiso 1 1 calc R . .
C36 C 0.78043(13) 0.25615(12) 1.1520(2) 0.0458(10) Uani 1 1 d . . .
H36 H 0.7643 0.2683 1.1332 0.036(10) Uiso 1 1 calc R . .
C37 C 0.8907(2) 0.0561(2) 0.5947(5) 0.0950(18) Uani 1 1 d D . .
H37A H 0.8809 0.0401 0.6453 0.16(3) Uiso 1 1 calc R . .
H37B H 0.8667 0.0470 0.5577 0.30(7) Uiso 1 1 calc R . .
H37C H 0.9030 0.0864 0.6062 0.25(5) Uiso 1 1 calc R . .
O12 O 0.9282(4) 0.0750(3) 0.8425(7) 0.227(4) Uani 1 1 d D . .
H12 H 0.935(7) 0.057(5) 0.832(12) 0.341 Uiso 1 1 d D . .
C40 C 0.9379(5) 0.0328(7) 0.3692(11) 0.366(12) Uani 1 1 d D . .
H40A H 0.9634 0.0337 0.3909 0.549 Uiso 1 1 calc R . .
H40B H 0.9408 0.0609 0.3731 0.549 Uiso 1 1 calc R . .
H40C H 0.9343 0.0240 0.3124 0.549 Uiso 1 1 calc R . .
C13' C 0.7965(6) -0.0291(4) 0.9682(10) 0.051(5) Uani 0.354(17) 1 d PD A 2
H13C H 0.7937 -0.0296 1.0278 0.08(6) Uiso 0.354(17) 1 calc PR A 2
H13D H 0.7737 -0.0555 0.9440 0.11(6) Uiso 0.354(17) 1 calc PR A 2
C14' C 0.8398(8) -0.0181(8) 0.9404(12) 0.084(7) Uani 0.354(17) 1 d PD A 2
H14D H 0.8416 -0.0145 0.8815 2(4) Uiso 0.354(17) 1 calc PR A 2
H14E H 0.8453 -0.0410 0.9550 0.08(4) Uiso 0.354(17) 1 calc PR A 2
H14F H 0.8609 0.0082 0.9663 0.08(4) Uiso 0.354(17) 1 calc PR A 2
C41 C 0.9195(10) -0.0973(9) 0.9465(16) 0.082(9) Uani 0.17 1 d PD A -1
H41A H 0.9246 -0.1124 0.9020 0.098 Uiso 0.17 1 calc PR A -1
H41B H 0.8892 -0.1153 0.9604 0.098 Uiso 0.17 1 calc PR A -1
Cl1 Cl 0.9216(9) -0.0540(8) 0.8990(15) 0.241(10) Uani 0.17 1 d PD A -1
Cl2 Cl 0.9454(9) -0.1040(11) 1.0281(18) 0.283(13) Uani 0.17 1 d PD A -1
N1 N 0.76213(8) 0.04056(8) 0.76320(14) 0.0259(6) Uani 1 1 d . . .
N2 N 0.80242(8) 0.08036(8) 0.87973(14) 0.0264(6) Uani 1 1 d . . .
N3 N 0.70693(8) 0.04148(8) 0.81732(14) 0.0250(6) Uani 1 1 d . . .
N4 N 0.74522(8) 0.07241(8) 0.94206(13) 0.0236(6) Uani 1 1 d . . .
N5 N 0.75136(9) 0.17659(9) 0.99580(15) 0.0304(7) Uani 1 1 d D . .
H5 H 0.7731(7) 0.1734(11) 1.000(2) 0.037 Uiso 1 1 d D . .
O1 O 0.81480(8) 0.09079(7) 0.56079(12) 0.0388(6) Uani 1 1 d . . .
O2 O 0.90982(7) 0.18165(7) 0.82511(13) 0.0389(6) Uani 1 1 d . . .
O3 O 0.71653(7) 0.04921(7) 0.67926(11) 0.0317(6) Uani 1 1 d . . .
O4 O 0.80705(7) 0.13583(7) 0.95657(12) 0.0304(6) Uani 1 1 d . . .
O5 O 0.75990(8) -0.02922(8) 0.83002(14) 0.0430(7) Uani 1 1 d . . .
O6 O 0.80151(11) 0.01026(9) 0.92966(16) 0.0659(10) Uani 1 1 d D . .
O7 O 0.70396(9) -0.00828(8) 1.00496(13) 0.0451(7) Uani 1 1 d . . .
O8 O 0.67349(7) -0.03433(7) 0.88473(13) 0.0358(6) Uani 1 1 d . . .
O9 O 0.65493(8) 0.10012(7) 0.72130(13) 0.0385(6) Uani 1 1 d . . .
O10 O 0.71418(9) 0.20632(9) 1.04290(16) 0.0548(8) Uani 1 1 d . . .
O11 O 0.92097(19) 0.0489(2) 0.5595(6) 0.190(3) Uani 1 1 d D . .
H11 H 0.9418 0.0721 0.5451 0.228 Uiso 1 1 calc R . .
C38 C 0.95156(19) 0.1113(2) 0.7985(4) 0.095(2) Uani 1 1 d . . .
H38A H 0.9797 0.1151 0.7879 0.143 Uiso 1 1 calc R . .
H38B H 0.9544 0.1356 0.8290 0.143 Uiso 1 1 calc R . .
H38C H 0.9373 0.1091 0.7471 0.143 Uiso 1 1 calc R . .
O13 O 0.9030(2) 0.0042(3) 0.4129(7) 0.195(3) Uani 1 1 d D . .
H13 H 0.902(3) 0.0144(19) 0.457(4) 0.233 Uiso 1 1 d D . .
O14 O 0.9007(3) 0.0056(5) 0.7876(8) 0.313(6) Uani 1 1 d D . .
H14H H 0.883(4) 0.003(6) 0.754(8) 0.375 Uiso 1 1 d D . .
H14G H 0.887(6) -0.018(4) 0.820(10) 0.375 Uiso 1 1 d D . .

loop_
_atom_site_aniso_label
_atom_site_aniso_U_11
_atom_site_aniso_U_22
_atom_site_aniso_U_33
_atom_site_aniso_U_23
_atom_site_aniso_U_13
_atom_site_aniso_U_12
C1 0.049(3) 0.047(2) 0.0231(17) 0.0069(16) 0.0055(17) 0.015(2)
C2 0.0309(19) 0.032(2) 0.0237(16) -0.0019(14) 0.0017(14) 0.0160(17)
C3 0.040(2) 0.035(2) 0.0281(17) 0.0038(15) 0.0056(15) 0.0150(18)
C4 0.036(2) 0.030(2) 0.0340(18) 0.0004(15) 0.0078(15) 0.0093(17)
C5 0.0300(19) 0.0286(19) 0.0317(17) -0.0008(14) 0.0029(14) 0.0128(16)
C6 0.0289(19) 0.0307(19) 0.0244(15) -0.0022(14) 0.0025(13) 0.0153(16)
C7 0.0275(18) 0.0287(18) 0.0228(15) -0.0008(13) 0.0061(13) 0.0122(15)
C8 0.050(3) 0.040(2) 0.042(2) -0.0102(18) -0.002(2) 0.008(2)
C9 0.0322(19) 0.0313(19) 0.0201(15) -0.0042(13) 0.0029(14) 0.0119(17)
C10 0.0279(19) 0.0324(19) 0.0245(16) -0.0026(14) -0.0004(14) 0.0143(16)
C11 0.0278(18) 0.0276(18) 0.0147(14) -0.0047(12) -0.0031(12) 0.0118(15)
C12 0.036(2) 0.031(2) 0.0203(15) -0.0030(14) 0.0027(14) 0.0159(17)
C13 0.039(7) 0.043(5) 0.042(4) -0.008(3) -0.006(4) 0.028(5)
C14 0.070(6) 0.047(6) 0.051(4) 0.013(4) -0.012(4) 0.027(4)
C15 0.0325(19) 0.0204(17) 0.0214(16) -0.0026(13) -0.0019(14) 0.0095(15)
C16 0.032(2) 0.0296(19) 0.0147(14) 0.0013(13) -0.0025(13) 0.0160(16)
C17 0.0277(18) 0.0228(17) 0.0185(14) -0.0026(12) -0.0014(12) 0.0103(15)
C18 0.0303(19) 0.0271(18) 0.0272(17) 0.0002(14) 0.0048(14) 0.0146(16)
C19 0.046(2) 0.028(2) 0.044(2) 0.0009(17) 0.0122(18) 0.0063(19)
C20 0.073(3) 0.035(2) 0.054(3) 0.004(2) 0.011(2) 0.018(2)
C21 0.0302(19) 0.033(2) 0.0229(15) 0.0005(14) -0.0027(14) 0.0129(16)
C22 0.0311(19) 0.0302(19) 0.0177(14) -0.0007(13) 0.0040(13) 0.0128(16)
C23 0.0227(17) 0.0313(19) 0.0253(15) 0.0011(13) 0.0035(13) 0.0116(15)
C24 0.0296(18) 0.0307(19) 0.0202(15) 0.0007(13) 0.0071(13) 0.0136(16)
C25 0.0303(19) 0.0312(19) 0.0226(15) -0.0026(14) 0.0020(13) 0.0146(16)
C26 0.045(2) 0.031(2) 0.0350(18) -0.0018(15) 0.0000(16) 0.0193(18)
C27 0.044(2) 0.039(2) 0.0336(18) 0.0022(16) -0.0044(16) 0.0262(19)
C28 0.0299(19) 0.036(2) 0.0268(16) 0.0001(14) -0.0011(14) 0.0171(17)
C29 0.080(3) 0.057(3) 0.042(2) -0.007(2) -0.027(2) 0.043(3)
C30 0.037(2) 0.034(2) 0.0305(17) -0.0017(15) 0.0026(15) 0.0175(18)
C31 0.042(2) 0.033(2) 0.0229(16) 0.0004(14) 0.0084(15) 0.0153(18)
C32 0.058(3) 0.046(2) 0.0288(18) -0.0048(17) -0.0048(17) 0.029(2)
C33 0.084(3) 0.063(3) 0.032(2) -0.011(2) -0.016(2) 0.042(3)
C34 0.089(4) 0.056(3) 0.0277(19) -0.0113(19) -0.017(2) 0.031(3)
C35 0.095(4) 0.047(3) 0.039(2) -0.015(2) -0.008(2) 0.032(3)
C36 0.060(3) 0.041(2) 0.0353(19) -0.0082(17) -0.0043(18) 0.024(2)
C37 0.074(4) 0.085(5) 0.124(5) 0.000(4) 0.018(4) 0.038(4)
O12 0.258(10) 0.224(10) 0.245(9) -0.039(8) -0.018(7) 0.155(8)
C40 0.36(3) 0.40(3) 0.33(3) 0.04(2) -0.04(2) 0.18(3)
C13' 0.056(12) 0.049(13) 0.051(12) 0.004(10) -0.009(8) 0.028(11)
C14' 0.073(15) 0.102(15) 0.103(13) -0.022(11) -0.027(12) 0.064(13)
C41 0.07(2) 0.09(2) 0.08(2) -0.008(18) 0.015(17) 0.032(19)
Cl1 0.24(2) 0.24(2) 0.26(3) -0.03(2) -0.01(2) 0.13(2)
Cl2 0.26(3) 0.29(3) 0.34(4) 0.03(3) 0.03(3) 0.17(3)
N1 0.0292(16) 0.0311(16) 0.0137(12) -0.0022(11) 0.0017(10) 0.0124(13)
N2 0.0287(15) 0.0273(15) 0.0199(12) -0.0039(11) -0.0017(11) 0.0116(13)
N3 0.0305(16) 0.0315(16) 0.0164(12) -0.0018(11) -0.0017(11) 0.0180(13)
N4 0.0283(15) 0.0240(14) 0.0157(12) -0.0018(10) 0.0017(10) 0.0108(13)
N5 0.0352(17) 0.0315(16) 0.0259(13) -0.0032(12) 0.0004(12) 0.0177(14)
O1 0.0496(16) 0.0379(14) 0.0174(11) 0.0005(10) 0.0033(10) 0.0132(12)
O2 0.0374(14) 0.0295(14) 0.0335(12) -0.0071(10) -0.0070(11) 0.0046(12)
O3 0.0400(14) 0.0341(13) 0.0172(10) -0.0025(9) -0.0065(10) 0.0156(11)
O4 0.0362(14) 0.0256(13) 0.0222(10) -0.0068(9) -0.0040(9) 0.0099(11)
O5 0.0598(18) 0.0346(15) 0.0371(13) -0.0123(12) -0.0149(12) 0.0255(14)
O6 0.117(3) 0.0524(18) 0.0520(16) -0.0251(14) -0.0498(17) 0.0604(19)
O7 0.0634(18) 0.0388(15) 0.0244(12) 0.0054(11) -0.0059(11) 0.0191(14)
O8 0.0377(14) 0.0273(13) 0.0278(11) -0.0047(10) 0.0017(10) 0.0051(11)
O9 0.0497(16) 0.0376(15) 0.0318(12) -0.0040(10) -0.0123(11) 0.0244(13)
O10 0.0598(19) 0.073(2) 0.0493(16) -0.0190(14) -0.0056(14) 0.0464(17)
O11 0.116(5) 0.152(5) 0.317(9) -0.052(6) 0.021(5) 0.078(4)
C38 0.068(4) 0.066(4) 0.123(5) 0.004(4) -0.001(3) 0.011(3)
O13 0.117(5) 0.195(8) 0.266(11) -0.005(6) 0.024(5) 0.073(5)
O14 0.170(8) 0.348(15) 0.262(12) -0.021(9) -0.118(8) 0.011(8)

loop_
_atom_type_symbol
_atom_type_description
_atom_type_scat_dispersion_real
_atom_type_scat_dispersion_imag
_atom_type_scat_source
C C 0.0033 0.0016 'International Tables Vol C Tables 4.2.6.8 and 6.1.1.4'
H H 0.0000 0.0000 'International Tables Vol C Tables 4.2.6.8 and 6.1.1.4'
N N 0.0061 0.0033 'International Tables Vol C Tables 4.2.6.8 and 6.1.1.4'
O O 0.0106 0.0060 'International Tables Vol C Tables 4.2.6.8 and 6.1.1.4'
Cl Cl 0.1484 0.1585 'International Tables Vol C Tables 4.2.6.8 and 6.1.1.4'

loop_
_geom_angle_atom_site_label_1
_geom_angle_atom_site_label_2
_geom_angle_atom_site_label_3
_geom_angle
O1 C1 H1A 109.5
O1 C1 H1B 109.5
H1A C1 H1B 109.5
O1 C1 H1C 109.5
H1A C1 H1C 109.5
H1B C1 H1C 109.5
O1 C2 C3 124.7(3)
O1 C2 C7 115.2(3)
C3 C2 C7 120.2(3)
C4 C3 C2 120.7(3)
C4 C3 H3 119.6
C2 C3 H3 119.6
C3 C4 C5 120.1(3)
C3 C4 H4 119.9
C5 C4 H4 119.9
C4 C5 O2 123.3(3)
C4 C5 C6 120.7(3)
O2 C5 C6 116.0(3)
C7 C6 C5 119.2(3)
C7 C6 C10 122.2(3)
C5 C6 C10 118.6(3)
C6 C7 C2 119.1(3)
C6 C7 C9 122.8(3)
C2 C7 C9 117.9(3)
O2 C8 H8A 109.5
O2 C8 H8B 109.5
H8A C8 H8B 109.5
O2 C8 H8C 109.5
H8A C8 H8C 109.5
H8B C8 H8C 109.5
N1 C9 C7 114.9(2)
N1 C9 H9A 108.6
C7 C9 H9A 108.6
N1 C9 H9B 108.6
C7 C9 H9B 108.6
H9A C9 H9B 107.5
N2 C10 C6 115.3(3)
N2 C10 H10A 108.5
C6 C10 H10A 108.5
N2 C10 H10B 108.5
C6 C10 H10B 108.5
H10A C10 H10B 107.5
N2 C11 N1 113.5(2)
N2 C11 C12 114.4(2)
N1 C11 C12 108.3(2)
N2 C11 C17 102.7(2)
N1 C11 C17 102.6(2)
C12 C11 C17 114.7(2)
O5 C12 O6 125.0(3)
O5 C12 C11 123.2(3)
O6 C12 C11 111.9(3)
O6 C13 C14 105.1(8)
O6 C13 H13A 110.7
C14 C13 H13A 110.7
O6 C13 H13B 110.7
C14 C13 H13B 110.7
H13A C13 H13B 108.8
O3 C15 N3 126.0(3)
O3 C15 N1 125.9(3)
N3 C15 N1 108.1(3)
O4 C16 N4 125.5(3)
O4 C16 N2 126.3(3)
N4 C16 N2 108.2(3)
N4 C17 N3 114.2(3)
N4 C17 C18 109.9(2)
N3 C17 C18 112.3(3)
N4 C17 C11 102.5(2)
N3 C17 C11 102.8(2)
C18 C17 C11 114.6(2)
O7 C18 O8 126.0(3)
O7 C18 C17 123.1(3)
O8 C18 C17 110.8(2)
O8 C19 C20 111.9(3)
O8 C19 H19A 109.2
C20 C19 H19A 109.2
O8 C19 H19B 109.2
C20 C19 H19B 109.2
H19A C19 H19B 107.9
C19 C20 H20A 109.5
C19 C20 H20B 109.5
H20A C20 H20B 109.5
C19 C20 H20C 109.5
H20A C20 H20C 109.5
H20B C20 H20C 109.5
N3 C21 C23 112.2(3)
N3 C21 H21A 109.2
C23 C21 H21A 109.2
N3 C21 H21B 109.2
C23 C21 H21B 109.2
H21A C21 H21B 107.9
N4 C22 C24 113.5(2)
N4 C22 H22A 108.9
C24 C22 H22A 108.9
N4 C22 H22B 108.9
C24 C22 H22B 108.9
H22A C22 H22B 107.7
C28 C23 C24 119.1(3)
C28 C23 C21 121.4(3)
C24 C23 C21 119.5(3)
C25 C24 C23 118.9(3)
C25 C24 C22 121.8(3)
C23 C24 C22 119.3(3)
C26 C25 C24 121.0(3)
C26 C25 N5 120.0(3)
C24 C25 N5 119.0(3)
C27 C26 C25 120.2(3)
C27 C26 H26 119.9
C25 C26 H26 119.9
C26 C27 C28 120.0(3)
C26 C27 H27 120.0
C28 C27 H27 120.0
O9 C28 C27 123.1(3)
O9 C28 C23 116.3(3)
C27 C28 C23 120.7(3)
O9 C29 H29A 109.5
O9 C29 H29B 109.5
H29A C29 H29B 109.5
O9 C29 H29C 109.5
H29A C29 H29C 109.5
H29B C29 H29C 109.5
O10 C30 N5 122.2(3)
O10 C30 C31 121.7(3)
N5 C30 C31 116.0(3)
C32 C31 C36 119.3(3)
C32 C31 C30 123.0(3)
C36 C31 C30 117.6(3)
C31 C32 C33 120.4(4)
C31 C32 H32 119.8
C33 C32 H32 119.8
C34 C33 C32 120.1(4)
C34 C33 H33 120.0
C32 C33 H33 120.0
C33 C34 C35 119.7(4)
C33 C34 H34 120.1
C35 C34 H34 120.1
C34 C35 C36 120.9(4)
C34 C35 H35 119.5
C36 C35 H35 119.5
C35 C36 C31 119.6(4)
C35 C36 H36 120.2
C31 C36 H36 120.2
O11 C37 H37A 109.5
O11 C37 H37B 109.5
H37A C37 H37B 109.5
O11 C37 H37C 109.5
H37A C37 H37C 109.5
H37B C37 H37C 109.5
C38 O12 H12 112(10)
O13 C40 H40A 109.5
O13 C40 H40B 109.5
H40A C40 H40B 109.5
O13 C40 H40C 109.5
H40A C40 H40C 109.5
H40B C40 H40C 109.5
C14' C13' O6 90.3(13)
C14' C13' H13C 113.6
O6 C13' H13C 113.6
C14' C13' H13D 113.6
O6 C13' H13D 113.6
H13C C13' H13D 110.9
C13' C14' H14D 109.5
C13' C14' H14E 109.5
H14D C14' H14E 109.5
C13' C14' H14F 109.5
H14D C14' H14F 109.5
H14E C14' H14F 109.5
Cl1 C41 Cl2 135(2)
Cl1 C41 H41A 103.5
Cl2 C41 H41A 103.5
Cl1 C41 H41B 103.5
Cl2 C41 H41B 103.5
H41A C41 H41B 105.3
C41 Cl1 H14G 152(3)
H14G Cl1 H14E 52.2
C15 N1 C11 112.7(2)
C15 N1 C9 123.8(2)
C11 N1 C9 120.5(3)
C16 N2 C11 112.4(3)
C16 N2 C10 124.3(3)
C11 N2 C10 122.7(2)
C15 N3 C21 123.2(3)
C15 N3 C17 112.9(3)
C21 N3 C17 123.0(2)
C16 N4 C17 112.2(2)
C16 N4 C22 121.0(3)
C17 N4 C22 118.8(2)
C30 N5 C25 123.1(3)
C30 N5 H5 121(2)
C25 N5 H5 116(2)
C2 O1 C1 117.2(3)
C5 O2 C8 116.5(3)
C12 O6 C13 116.2(4)
C12 O6 C13' 113.1(7)
C13 O6 C13' 30.6(6)
C18 O8 C19 116.8(3)
C28 O9 C29 116.9(3)
C37 O11 H11 109.5
O12 C38 H38A 109.5
O12 C38 H38B 109.5
H38A C38 H38B 109.5
O12 C38 H38C 109.5
H38A C38 H38C 109.5
H38B C38 H38C 109.5
C40 O13 H13 111(6)
H14H O14 H12 119(10)
H14G O14 H12 120(10)
H12 O14 H14H 119(10)
H14H O14 H14G 105(18)
H12 O14 H14G 120(10)

loop_
_geom_bond_atom_site_label_1
_geom_bond_atom_site_label_2
_geom_bond_distance
C1 O1 1.422(4)
C1 H1A 0.9800
C1 H1B 0.9800
C1 H1C 0.9800
C2 O1 1.377(4)
C2 C3 1.380(5)
C2 C7 1.414(4)
C3 C4 1.377(5)
C3 H3 0.9500
C4 C5 1.382(5)
C4 H4 0.9500
C5 O2 1.388(4)
C5 C6 1.405(5)
C6 C7 1.402(4)
C6 C10 1.520(4)
C7 C9 1.514(4)
C8 O2 1.416(4)
C8 H8A 0.9800
C8 H8B 0.9800
C8 H8C 0.9800
C9 N1 1.470(4)
C9 H9A 0.9900
C9 H9B 0.9900
C10 N2 1.460(4)
C10 H10A 0.9900
C10 H10B 0.9900
C11 N2 1.442(4)
C11 N1 1.450(3)
C11 C12 1.541(5)
C11 C17 1.574(4)
C12 O5 1.183(4)
C12 O6 1.315(4)
C13 O6 1.490(7)
C13 C14 1.496(9)
C13 H13A 0.9900
C13 H13B 0.9900
C14 H14A 0.9800
C14 H14B 0.9800
C14 H14C 0.9800
C15 O3 1.217(3)
C15 N3 1.370(4)
C15 N1 1.372(4)
C16 O4 1.227(4)
C16 N4 1.357(4)
C16 N2 1.376(4)
C17 N4 1.444(4)
C17 N3 1.450(4)
C17 C18 1.542(4)
C18 O7 1.200(4)
C18 O8 1.318(4)
C19 O8 1.465(4)
C19 C20 1.513(6)
C19 H19A 0.9900
C19 H19B 0.9900
C20 H20A 0.9800
C20 H20B 0.9800
C20 H20C 0.9800
C21 N3 1.449(4)
C21 C23 1.522(5)
C21 H21A 0.9900
C21 H21B 0.9900
C22 N4 1.465(4)
C22 C24 1.510(4)
C22 H22A 0.9900
C22 H22B 0.9900
C23 C28 1.396(4)
C23 C24 1.414(4)
C24 C25 1.392(4)
C25 C26 1.382(5)
C25 N5 1.427(4)
C26 C27 1.377(5)
C26 H26 0.9500
C27 C28 1.386(5)
C27 H27 0.9500
C28 O9 1.373(4)
C29 O9 1.433(4)
C29 H29A 0.9800
C29 H29B 0.9800
C29 H29C 0.9800
C30 O10 1.218(4)
C30 N5 1.359(4)
C30 C31 1.501(5)
C31 C32 1.369(5)
C31 C36 1.379(5)
C32 C33 1.395(5)
C32 H32 0.9500
C33 C34 1.351(6)
C33 H33 0.9500
C34 C35 1.373(6)
C34 H34 0.9500
C35 C36 1.378(5)
C35 H35 0.9500
C36 H36 0.9500
C37 O11 1.386(6)
C37 H37A 0.9800
C37 H37B 0.9800
C37 H37C 0.9800
O12 C38 1.371(12)
O12 H12 0.8(2)
C40 O13 1.380(10)
C40 H40A 0.9800
C40 H40B 0.9800
C40 H40C 0.9800
C13' C14' 1.495(11)
C13' O6 1.498(10)
C13' H13C 0.9900
C13' H13D 0.9900
C14' H14D 0.9800
C14' H14E 0.9800
C14' H14F 0.9800
C41 Cl1 1.731(2)
C41 Cl2 1.732(2)
C41 H41A 0.9900
C41 H41B 0.9900
N5 H5 0.86(3)
O11 H11 0.8400
C38 H38A 0.9800
C38 H38B 0.9800
C38 H38C 0.9800
O13 H13 0.83(7)
O14 H14H 0.82(15)
O14 H14G 0.92(15)

loop_
_geom_hbond_atom_site_label_D
_geom_hbond_atom_site_label_H
_geom_hbond_atom_site_label_A
_geom_hbond_distance_DH
_geom_hbond_distance_HA
_geom_hbond_distance_DA
_geom_hbond_angle_DHA
_geom_hbond_site_symmetry_A
O12 H12 O14 0.8(2) 1.80(17) 2.390(19) 126.0 .
O14 H14H O10 0.82(15) 2.11(13) 2.764(8) 135(16) 9_654
C34 H34 O6 0.95 2.60 3.373(5) 138.8 13_657
C22 H22B O3 0.99 2.49 3.481(4) 175.3 5_545
C27 H27 O13 0.95 2.53 3.383(8) 150.1 5_545
C19 H19B O9 0.99 2.50 3.317(4) 139.5 5_545
C4 H4 O3 0.95 2.45 3.340(4) 155.2 13_656
N5 H5 O4 0.86(3) 2.37(2) 3.128(4) 147(3) .
O13 H13 O11 0.83(7) 2.01(3) 2.811(13) 161(8) .
O11 H11 O13 0.84 2.09 2.696(11) 128.5 11_666
O14 H14G Cl1 0.92(15) 2.58(16) 3.22(3) 127(16) .

loop_
_geom_torsion_atom_site_label_1
_geom_torsion_atom_site_label_2
_geom_torsion_atom_site_label_3
_geom_torsion_atom_site_label_4
_geom_torsion
O1 C2 C3 C4 -179.3(3)
C7 C2 C3 C4 0.1(5)
C2 C3 C4 C5 -0.3(5)
C3 C4 C5 O2 179.4(3)
C3 C4 C5 C6 0.0(5)
C4 C5 C6 C7 0.4(5)
O2 C5 C6 C7 -179.0(3)
C4 C5 C6 C10 178.2(3)
O2 C5 C6 C10 -1.2(4)
C5 C6 C7 C2 -0.6(5)
C10 C6 C7 C2 -178.3(3)
C5 C6 C7 C9 174.6(3)
C10 C6 C7 C9 -3.1(5)
O1 C2 C7 C6 179.8(3)
C3 C2 C7 C6 0.4(5)
O1 C2 C7 C9 4.4(4)
C3 C2 C7 C9 -175.1(3)
C6 C7 C9 N1 57.8(4)
C2 C7 C9 N1 -126.9(3)
C7 C6 C10 N2 -52.3(4)
C5 C6 C10 N2 130.0(3)
N2 C11 C12 O5 -158.0(3)
N1 C11 C12 O5 -30.2(4)
C17 C11 C12 O5 83.7(4)
N2 C11 C12 O6 21.8(4)
N1 C11 C12 O6 149.5(3)
C17 C11 C12 O6 -96.5(3)
N2 C11 C17 N4 -8.1(3)
N1 C11 C17 N4 -126.1(2)
C12 C11 C17 N4 116.7(3)
N2 C11 C17 N3 110.7(2)
N1 C11 C17 N3 -7.3(3)
C12 C11 C17 N3 -124.5(3)
N2 C11 C17 C18 -127.1(3)
N1 C11 C17 C18 114.8(3)
C12 C11 C17 C18 -2.4(3)
N4 C17 C18 O7 -23.8(4)
N3 C17 C18 O7 -152.1(3)
C11 C17 C18 O7 91.1(4)
N4 C17 C18 O8 158.2(3)
N3 C17 C18 O8 29.8(4)
C11 C17 C18 O8 -87.0(3)
N3 C21 C23 C28 119.4(3)
N3 C21 C23 C24 -59.7(4)
C28 C23 C24 C25 -3.2(5)
C21 C23 C24 C25 175.9(3)
C28 C23 C24 C22 177.0(3)
C21 C23 C24 C22 -4.0(4)
N4 C22 C24 C25 -111.8(3)
N4 C22 C24 C23 68.0(4)
C23 C24 C25 C26 2.5(5)
C22 C24 C25 C26 -177.6(3)
C23 C24 C25 N5 -175.3(3)
C22 C24 C25 N5 4.5(5)
C24 C25 C26 C27 0.1(5)
N5 C25 C26 C27 177.9(3)
C25 C26 C27 C28 -2.0(5)
C26 C27 C28 O9 -178.0(3)
C26 C27 C28 C23 1.3(5)
C24 C23 C28 O9 -179.3(3)
C21 C23 C28 O9 1.6(4)
C24 C23 C28 C27 1.3(5)
C21 C23 C28 C27 -177.7(3)
O10 C30 C31 C32 153.4(4)
N5 C30 C31 C32 -27.7(5)
O10 C30 C31 C36 -25.3(5)
N5 C30 C31 C36 153.6(3)
C36 C31 C32 C33 -0.9(6)
C30 C31 C32 C33 -179.5(3)
C31 C32 C33 C34 -0.1(6)
C32 C33 C34 C35 0.5(7)
C33 C34 C35 C36 0.2(7)
C34 C35 C36 C31 -1.2(6)
C32 C31 C36 C35 1.5(6)
C30 C31 C36 C35 -179.8(3)
Cl2 C41 Cl1 H14G -148(11)
Cl2 C41 Cl1 H14E -100.4
O3 C15 N1 C11 173.4(3)
N3 C15 N1 C11 -7.9(3)
O3 C15 N1 C9 13.3(5)
N3 C15 N1 C9 -168.1(3)
N2 C11 N1 C15 -100.5(3)
C12 C11 N1 C15 131.2(3)
C17 C11 N1 C15 9.5(3)
N2 C11 N1 C9 60.4(4)
C12 C11 N1 C9 -67.9(3)
C17 C11 N1 C9 170.4(2)
C7 C9 N1 C15 83.8(4)
C7 C9 N1 C11 -74.9(4)
O4 C16 N2 C11 -173.4(3)
N4 C16 N2 C11 8.8(3)
O4 C16 N2 C10 -2.5(5)
N4 C16 N2 C10 179.8(2)
N1 C11 N2 C16 110.1(3)
C12 C11 N2 C16 -125.0(3)
C17 C11 N2 C16 0.0(3)
N1 C11 N2 C10 -61.1(4)
C12 C11 N2 C10 63.9(3)
C17 C11 N2 C10 -171.1(2)
C6 C10 N2 C16 -96.5(3)
C6 C10 N2 C11 73.6(4)
O3 C15 N3 C21 -9.0(5)
N1 C15 N3 C21 172.3(3)
O3 C15 N3 C17 -178.9(3)
N1 C15 N3 C17 2.4(3)
C23 C21 N3 C15 -89.9(3)
C23 C21 N3 C17 79.0(3)
N4 C17 N3 C15 113.6(3)
C18 C17 N3 C15 -120.4(3)
C11 C17 N3 C15 3.3(3)
N4 C17 N3 C21 -56.3(4)
C18 C17 N3 C21 69.7(3)
C11 C17 N3 C21 -166.6(3)
O4 C16 N4 C17 167.4(3)
N2 C16 N4 C17 -14.9(3)
O4 C16 N4 C22 18.8(4)
N2 C16 N4 C22 -163.4(2)
N3 C17 N4 C16 -96.2(3)
C18 C17 N4 C16 136.5(3)
C11 C17 N4 C16 14.2(3)
N3 C17 N4 C22 53.1(3)
C18 C17 N4 C22 -74.2(3)
C11 C17 N4 C22 163.5(2)
C24 C22 N4 C16 67.3(3)
C24 C22 N4 C17 -79.2(3)
O10 C30 N5 C25 0.6(5)
C31 C30 N5 C25 -178.3(3)
C26 C25 N5 C30 53.4(4)
C24 C25 N5 C30 -128.7(3)
C3 C2 O1 C1 0.0(5)
C7 C2 O1 C1 -179.5(3)
C4 C5 O2 C8 4.4(5)
C6 C5 O2 C8 -176.2(3)
O5 C12 O6 C13 12.3(7)
C11 C12 O6 C13 -167.4(5)
O5 C12 O6 C13' -21.3(10)
C11 C12 O6 C13' 159.0(9)
C14 C13 O6 C12 -94.1(6)
C14 C13 O6 C13' -2.6(13)
C14' C13' O6 C12 112.7(12)
C14' C13' O6 C13 9.9(12)
O7 C18 O8 C19 2.0(5)
C17 C18 O8 C19 -180.0(3)
C20 C19 O8 C18 -72.1(4)
C27 C28 O9 C29 -3.8(5)
C23 C28 O9 C29 176.8(3)
